data_4081226
loop_
_publ_author_name
'Stueger, Harald'
'Hasken, Bernd'
'Gross, Uwe'
'Fischer, Roland'
'Torvisco Gomez, Ana'

_publ_section_title
;
 Synthesis and Properties of Bridgehead-Functionalized
 Permethylbicyclo[2.2.2]octasilanes.
;
_journal_issue 16
_journal_name_full Organometallics
_journal_page_first 4490
_journal_page_last 4500
_journal_paper_doi 10.1021/om400184y
_journal_volume 32
_journal_year 2013
_chemical_formula_sum 'C17 H48 O2 Si9'
_chemical_formula_weight 537.36
_chemical_name_systematic
; 
1-Methylcarboxy-4-(trimethylsilyl)dodecamethylbicyclo[2.2.2]octasilane
;
_space_group_IT_number 14
_symmetry_cell_setting monoclinic
_symmetry_space_group_name_Hall '-P 2ybc'
_symmetry_space_group_name_H-M 'P 1 21/c 1'
_atom_sites_solution_hydrogens geom
_atom_sites_solution_primary direct
_atom_sites_solution_secondary difmap
_audit_creation_method SHELXL-97
_cell_angle_alpha 90.00
_cell_angle_beta 105.76(2)
_cell_angle_gamma 90.00
_cell_formula_units_Z 4
_cell_length_a 17.320(17)
_cell_length_b 10.787(11)
_cell_length_c 18.200(19)
_cell_measurement_temperature 100(2)
_cell_volume 3272(6)
_computing_cell_refinement 'Bruker SAINT'
_computing_data_collection 'Bruker APEX2'
_computing_data_reduction 'Bruker SAINT'
_computing_molecular_graphics 'Bruker SHELXTL'
_computing_publication_material 'Bruker SHELXTL'
_computing_structure_refinement 'SHELXL-97 (Sheldrick, 2008)'
_computing_structure_solution 'SHELXS-97 (Sheldrick, 2008)'
_diffrn_ambient_temperature 100(2)
_diffrn_measured_fraction_theta_full 0.999
_diffrn_measured_fraction_theta_max 0.999
_diffrn_measurement_device_type 'Bruker APEX-II CCD'
_diffrn_measurement_method '\f and \w scans'
_diffrn_radiation_monochromator graphite
_diffrn_radiation_source 'fine-focus sealed tube'
_diffrn_radiation_type MoK\a
_diffrn_radiation_wavelength 0.71073
_diffrn_reflns_av_R_equivalents 0.0356
_diffrn_reflns_av_sigmaI/netI 0.0334
_diffrn_reflns_limit_h_max 16
_diffrn_reflns_limit_h_min -23
_diffrn_reflns_limit_k_max 13
_diffrn_reflns_limit_k_min -14
_diffrn_reflns_limit_l_max 24
_diffrn_reflns_limit_l_min -24
_diffrn_reflns_number 39241
_diffrn_reflns_theta_full 29.00
_diffrn_reflns_theta_max 29.00
_diffrn_reflns_theta_min 2.22
_exptl_absorpt_coefficient_mu 0.377
_exptl_absorpt_correction_T_max 0.9748
_exptl_absorpt_correction_T_min 0.8603
_exptl_absorpt_correction_type empirical
_exptl_absorpt_process_details SADABS
_exptl_crystal_colour colourless
_exptl_crystal_density_diffrn 1.091
_exptl_crystal_density_method 'not measured'
_exptl_crystal_description Plate
_exptl_crystal_F_000 1168
_exptl_crystal_size_max 0.41
_exptl_crystal_size_mid 0.39
_exptl_crystal_size_min 0.07
_refine_diff_density_max 0.470
_refine_diff_density_min -0.205
_refine_diff_density_rms 0.056
_refine_ls_extinction_method none
_refine_ls_goodness_of_fit_ref 1.064
_refine_ls_hydrogen_treatment constr
_refine_ls_matrix_type full
_refine_ls_number_parameters 269
_refine_ls_number_reflns 8698
_refine_ls_number_restraints 0
_refine_ls_restrained_S_all 1.064
_refine_ls_R_factor_all 0.0447
_refine_ls_R_factor_gt 0.0284
_refine_ls_shift/su_max 0.001
_refine_ls_shift/su_mean 0.000
_refine_ls_structure_factor_coef Fsqd
_refine_ls_weighting_details 'calc w=1/[\s^2^(Fo^2^)+(0.0291P)^2^+0.8783P] where P=(Fo^2^+2Fc^2^)/3'
_refine_ls_weighting_scheme calc
_refine_ls_wR_factor_gt 0.0618
_refine_ls_wR_factor_ref 0.0696
_reflns_number_gt 6985
_reflns_number_total 8698
_reflns_threshold_expression >2sigma(I)
_cod_data_source_file om400184y_si_001.cif
_cod_data_source_block RF269_0m
_cod_depositor_comments
;
The following automatic conversions were performed:

'_symmetry_cell_setting' value 'Monoclinic' changed to 'monoclinic'
according to /home/saulius/struct/CIF-dictionaries/cif_core.dic
dictionary named 'cif_core.dic' version 2.4.2 from 2011-04-26.

Automatic conversion script
Id: cif_fix_values 1891 2012-01-12 08:04:46Z andrius 
;
_cod_original_cell_volume 3273(6)
_cod_original_sg_symbol_H-M P2(1)/c
_cod_database_code 4081226

loop_
_symmetry_equiv_pos_as_xyz
'x, y, z'
'-x, y+1/2, -z+1/2'
'-x, -y, -z'
'x, -y-1/2, z-1/2'

loop_
_atom_site_label
_atom_site_type_symbol
_atom_site_fract_x
_atom_site_fract_y
_atom_site_fract_z
_atom_site_U_iso_or_equiv
_atom_site_adp_type
_atom_site_occupancy
_atom_site_symmetry_multiplicity
_atom_site_calc_flag
_atom_site_refinement_flags
Si8 Si 0.37709(2) 0.55777(3) 0.26713(2) 0.01429(8) Uani 1 1 d .
Si4 Si 0.30479(2) 0.66769(3) 0.338560(19) 0.01286(8) Uani 1 1 d .
Si6 Si 0.12489(2) 0.58391(3) 0.17103(2) 0.01526(8) Uani 1 1 d .
Si1 Si 0.17712(2) 0.39643(3) 0.22945(2) 0.01410(8) Uani 1 1 d .
Si2 Si 0.17047(2) 0.39039(3) 0.35617(2) 0.01414(8) Uani 1 1 d .
Si3 Si 0.26911(2) 0.52964(3) 0.42360(2) 0.01460(8) Uani 1 1 d .
Si5 Si 0.18501(2) 0.74457(3) 0.25611(2) 0.01533(8) Uani 1 1 d .
Si7 Si 0.30944(2) 0.37093(3) 0.22166(2) 0.01583(8) Uani 1 1 d .
Si9 Si 0.38384(2) 0.82845(3) 0.40775(2) 0.01723(8) Uani 1 1 d .
C1 C 0.11214(8) 0.26236(12) 0.17468(8) 0.0177(3) Uani 1 1 d .
C2 C 0.04395(11) 0.18476(16) 0.05244(9) 0.0341(4) Uani 1 1 d .
H2A H 0.0712 0.1044 0.0626 0.051 Uiso 1 1 calc R
H2B H 0.0340 0.2052 -0.0018 0.051 Uiso 1 1 calc R
H2C H -0.0072 0.1805 0.0656 0.051 Uiso 1 1 calc R
C3 C 0.06718(9) 0.43858(13) 0.36113(8) 0.0216(3) Uani 1 1 d .
H3A H 0.0283 0.3739 0.3382 0.032 Uiso 1 1 calc R
H3B H 0.0521 0.5164 0.3331 0.032 Uiso 1 1 calc R
H3C H 0.0675 0.4504 0.4146 0.032 Uiso 1 1 calc R
C6 C 0.35971(9) 0.43650(14) 0.47560(8) 0.0255(3) Uani 1 1 d .
H6A H 0.4021 0.4928 0.5033 0.038 Uiso 1 1 calc R
H6B H 0.3791 0.3881 0.4387 0.038 Uiso 1 1 calc R
H6C H 0.3449 0.3803 0.5119 0.038 Uiso 1 1 calc R
C4 C 0.19286(9) 0.23060(12) 0.39810(8) 0.0222(3) Uani 1 1 d .
H4A H 0.1831 0.2285 0.4487 0.033 Uiso 1 1 calc R
H4B H 0.2491 0.2100 0.4028 0.033 Uiso 1 1 calc R
H4C H 0.1580 0.1701 0.3647 0.033 Uiso 1 1 calc R
C5 C 0.23186(10) 0.61502(15) 0.49780(8) 0.0288(3) Uani 1 1 d .
H5A H 0.2160 0.5550 0.5315 0.043 Uiso 1 1 calc R
H5B H 0.1855 0.6661 0.4724 0.043 Uiso 1 1 calc R
H5C H 0.2747 0.6682 0.5280 0.043 Uiso 1 1 calc R
C10 C 0.14764(9) 0.59984(14) 0.07587(8) 0.0239(3) Uani 1 1 d .
H10A H 0.1246 0.5294 0.0433 0.036 Uiso 1 1 calc R
H10B H 0.2059 0.6013 0.0836 0.036 Uiso 1 1 calc R
H10C H 0.1243 0.6771 0.0513 0.036 Uiso 1 1 calc R
C9 C 0.01225(9) 0.58302(14) 0.15115(8) 0.0229(3) Uani 1 1 d .
H9A H -0.0100 0.6568 0.1215 0.034 Uiso 1 1 calc R
H9B H -0.0023 0.5834 0.1996 0.034 Uiso 1 1 calc R
H9C H -0.0095 0.5084 0.1221 0.034 Uiso 1 1 calc R
C8 C 0.20496(10) 0.88545(13) 0.20237(9) 0.0274(3) Uani 1 1 d .
H8A H 0.1544 0.9148 0.1680 0.041 Uiso 1 1 calc R
H8B H 0.2423 0.8634 0.1725 0.041 Uiso 1 1 calc R
H8C H 0.2285 0.9512 0.2387 0.041 Uiso 1 1 calc R
C7 C 0.11567(9) 0.79403(14) 0.31476(9) 0.0252(3) Uani 1 1 d .
H7A H 0.1431 0.8542 0.3534 0.038 Uiso 1 1 calc R
H7B H 0.1004 0.7214 0.3400 0.038 Uiso 1 1 calc R
H7C H 0.0675 0.8321 0.2813 0.038 Uiso 1 1 calc R
C13 C 0.48222(9) 0.52225(14) 0.32743(8) 0.0226(3) Uani 1 1 d .
H13A H 0.5115 0.4777 0.2965 0.034 Uiso 1 1 calc R
H13B H 0.4795 0.4708 0.3710 0.034 Uiso 1 1 calc R
H13C H 0.5101 0.5999 0.3460 0.034 Uiso 1 1 calc R
C14 C 0.38588(9) 0.65474(13) 0.18323(8) 0.0224(3) Uani 1 1 d .
H14A H 0.4151 0.7313 0.2019 0.034 Uiso 1 1 calc R
H14B H 0.3321 0.6752 0.1512 0.034 Uiso 1 1 calc R
H14C H 0.4150 0.6079 0.1531 0.034 Uiso 1 1 calc R
C12 C 0.30950(10) 0.33725(15) 0.11994(8) 0.0277(3) Uani 1 1 d .
H12A H 0.3649 0.3275 0.1171 0.041 Uiso 1 1 calc R
H12B H 0.2841 0.4061 0.0871 0.041 Uiso 1 1 calc R
H12C H 0.2796 0.2607 0.1028 0.041 Uiso 1 1 calc R
C11 C 0.35873(10) 0.23466(13) 0.28100(9) 0.0275(3) Uani 1 1 d .
H11A H 0.3277 0.1594 0.2631 0.041 Uiso 1 1 calc R
H11B H 0.3608 0.2493 0.3346 0.041 Uiso 1 1 calc R
H11C H 0.4133 0.2245 0.2761 0.041 Uiso 1 1 calc R
C16 C 0.45884(10) 0.76713(14) 0.49500(9) 0.0294(3) Uani 1 1 d .
H16A H 0.4930 0.8351 0.5210 0.044 Uiso 1 1 calc R
H16B H 0.4921 0.7037 0.4799 0.044 Uiso 1 1 calc R
H16C H 0.4305 0.7306 0.5296 0.044 Uiso 1 1 calc R
C15 C 0.31950(10) 0.94551(14) 0.43924(9) 0.0294(4) Uani 1 1 d .
H15A H 0.3535 1.0108 0.4688 0.044 Uiso 1 1 calc R
H15B H 0.2895 0.9048 0.4710 0.044 Uiso 1 1 calc R
H15C H 0.2818 0.9822 0.3943 0.044 Uiso 1 1 calc R
C17 C 0.44031(10) 0.90817(14) 0.34662(10) 0.0299(4) Uani 1 1 d .
H17A H 0.4023 0.9388 0.2999 0.045 Uiso 1 1 calc R
H17B H 0.4774 0.8493 0.3332 0.045 Uiso 1 1 calc R
H17C H 0.4707 0.9780 0.3748 0.045 Uiso 1 1 calc R
O2 O 0.09399(7) 0.27947(10) 0.09804(6) 0.0295(3) Uani 1 1 d .
O1 O 0.08840(8) 0.17359(11) 0.20192(6) 0.0360(3) Uani 1 1 d .

loop_
_atom_site_aniso_label
_atom_site_aniso_U_11
_atom_site_aniso_U_22
_atom_site_aniso_U_33
_atom_site_aniso_U_23
_atom_site_aniso_U_13
_atom_site_aniso_U_12
Si8 0.01306(18) 0.01657(17) 0.01362(17) -0.00070(13) 0.00427(14) 0.00144(13)
Si4 0.01359(18) 0.01260(15) 0.01262(16) 0.00018(12) 0.00393(14) 0.00119(13)
Si6 0.01428(18) 0.01685(17) 0.01379(17) 0.00258(13) 0.00238(14) 0.00182(14)
Si1 0.01484(18) 0.01382(16) 0.01296(16) 0.00002(13) 0.00260(14) 0.00090(13)
Si2 0.01509(19) 0.01371(16) 0.01308(16) 0.00231(13) 0.00292(14) 0.00094(13)
Si3 0.01761(19) 0.01534(16) 0.01054(16) 0.00049(12) 0.00330(14) 0.00019(14)
Si5 0.01612(19) 0.01404(16) 0.01555(17) 0.00254(13) 0.00380(15) 0.00354(13)
Si7 0.01574(19) 0.01583(17) 0.01566(17) -0.00260(13) 0.00383(15) 0.00235(14)
Si9 0.01762(19) 0.01393(16) 0.02006(18) -0.00254(13) 0.00497(16) -0.00010(14)
C1 0.0148(7) 0.0192(6) 0.0183(6) -0.0007(5) 0.0031(6) 0.0008(5)
C2 0.0436(11) 0.0359(9) 0.0191(7) -0.0089(6) 0.0020(7) -0.0115(8)
C3 0.0207(7) 0.0235(7) 0.0215(7) 0.0046(5) 0.0075(6) 0.0030(6)
C6 0.0249(8) 0.0251(7) 0.0216(7) 0.0070(6) -0.0022(6) 0.0001(6)
C4 0.0221(8) 0.0180(7) 0.0244(7) 0.0059(5) 0.0029(6) 0.0005(5)
C5 0.0383(10) 0.0318(8) 0.0201(7) -0.0075(6) 0.0145(7) -0.0048(7)
C10 0.0247(8) 0.0295(7) 0.0175(7) 0.0052(6) 0.0055(6) -0.0007(6)
C9 0.0178(7) 0.0259(7) 0.0234(7) 0.0037(6) 0.0028(6) 0.0028(6)
C8 0.0364(9) 0.0198(7) 0.0247(7) 0.0074(6) 0.0061(7) 0.0016(6)
C7 0.0200(8) 0.0294(8) 0.0266(8) -0.0008(6) 0.0070(6) 0.0083(6)
C13 0.0161(7) 0.0280(7) 0.0230(7) -0.0029(6) 0.0041(6) 0.0031(6)
C14 0.0242(8) 0.0259(7) 0.0198(7) 0.0023(5) 0.0104(6) 0.0006(6)
C12 0.0277(8) 0.0347(8) 0.0225(7) -0.0103(6) 0.0100(7) 0.0004(7)
C11 0.0255(8) 0.0202(7) 0.0346(8) 0.0019(6) 0.0047(7) 0.0069(6)
C16 0.0269(9) 0.0291(8) 0.0265(8) -0.0067(6) -0.0026(7) 0.0020(6)
C15 0.0311(9) 0.0206(7) 0.0374(9) -0.0097(6) 0.0110(7) 0.0029(6)
C17 0.0308(9) 0.0239(7) 0.0391(9) -0.0038(6) 0.0166(8) -0.0090(6)
O2 0.0408(7) 0.0295(6) 0.0158(5) -0.0037(4) 0.0037(5) -0.0134(5)
O1 0.0492(8) 0.0341(6) 0.0222(5) -0.0008(5) 0.0054(5) -0.0208(6)

loop_
_atom_type_symbol
_atom_type_description
_atom_type_scat_dispersion_real
_atom_type_scat_dispersion_imag
_atom_type_scat_source
C C 0.0033 0.0016 'International Tables Vol C Tables 4.2.6.8 and 6.1.1.4'
H H 0.0000 0.0000 'International Tables Vol C Tables 4.2.6.8 and 6.1.1.4'
O O 0.0106 0.0060 'International Tables Vol C Tables 4.2.6.8 and 6.1.1.4'
Si Si 0.0817 0.0704 'International Tables Vol C Tables 4.2.6.8 and 6.1.1.4'

loop_
_geom_angle_atom_site_label_1
_geom_angle_atom_site_label_2
_geom_angle_atom_site_label_3
_geom_angle
C14 Si8 C13 107.73(8)
C14 Si8 Si4 109.80(8)
C13 Si8 Si4 110.72(8)
C14 Si8 Si7 109.26(8)
C13 Si8 Si7 109.73(7)
Si4 Si8 Si7 109.56(6)
Si3 Si4 Si9 109.50(7)
Si3 Si4 Si8 108.61(7)
Si9 Si4 Si8 110.32(7)
Si3 Si4 Si5 107.41(6)
Si9 Si4 Si5 111.42(6)
Si8 Si4 Si5 109.50(7)
C9 Si6 C10 106.73(8)
C9 Si6 Si1 109.50(5)
C10 Si6 Si1 110.08(6)
C9 Si6 Si5 112.18(6)
C10 Si6 Si5 111.68(7)
Si1 Si6 Si5 106.69(7)
C1 Si1 Si2 108.02(6)
C1 Si1 Si6 108.17(8)
Si2 Si1 Si6 110.73(4)
C1 Si1 Si7 108.77(6)
Si2 Si1 Si7 111.47(3)
Si6 Si1 Si7 109.60(3)
C4 Si2 C3 109.04(7)
C4 Si2 Si1 111.41(6)
C3 Si2 Si1 109.89(5)
C4 Si2 Si3 109.42(8)
C3 Si2 Si3 111.23(8)
Si1 Si2 Si3 105.83(5)
C6 Si3 C5 107.48(10)
C6 Si3 Si4 109.65(8)
C5 Si3 Si4 111.38(9)
C6 Si3 Si2 107.98(9)
C5 Si3 Si2 110.10(8)
Si4 Si3 Si2 110.16(7)
C7 Si5 C8 107.42(9)
C7 Si5 Si4 108.95(9)
C8 Si5 Si4 111.08(7)
C7 Si5 Si6 110.01(8)
C8 Si5 Si6 111.09(9)
Si4 Si5 Si6 108.27(6)
C11 Si7 C12 106.92(9)
C11 Si7 Si1 110.73(6)
C12 Si7 Si1 110.01(6)
C11 Si7 Si8 111.09(8)
C12 Si7 Si8 112.03(6)
Si1 Si7 Si8 106.12(5)
C15 Si9 C17 108.75(10)
C15 Si9 C16 108.12(10)
C17 Si9 C16 108.08(11)
C15 Si9 Si4 110.65(9)
C17 Si9 Si4 109.98(8)
C16 Si9 Si4 111.19(8)
O1 C1 O2 121.54(13)
O1 C1 Si1 126.86(12)
O2 C1 Si1 111.59(10)
O2 C2 H2A 109.5
O2 C2 H2B 109.5
H2A C2 H2B 109.5
O2 C2 H2C 109.5
H2A C2 H2C 109.5
H2B C2 H2C 109.5
Si2 C3 H3A 109.5
Si2 C3 H3B 109.5
H3A C3 H3B 109.5
Si2 C3 H3C 109.5
H3A C3 H3C 109.5
H3B C3 H3C 109.5
Si3 C6 H6A 109.5
Si3 C6 H6B 109.5
H6A C6 H6B 109.5
Si3 C6 H6C 109.5
H6A C6 H6C 109.5
H6B C6 H6C 109.5
Si2 C4 H4A 109.5
Si2 C4 H4B 109.5
H4A C4 H4B 109.5
Si2 C4 H4C 109.5
H4A C4 H4C 109.5
H4B C4 H4C 109.5
Si3 C5 H5A 109.5
Si3 C5 H5B 109.5
H5A C5 H5B 109.5
Si3 C5 H5C 109.5
H5A C5 H5C 109.5
H5B C5 H5C 109.5
Si6 C10 H10A 109.5
Si6 C10 H10B 109.5
H10A C10 H10B 109.5
Si6 C10 H10C 109.5
H10A C10 H10C 109.5
H10B C10 H10C 109.5
Si6 C9 H9A 109.5
Si6 C9 H9B 109.5
H9A C9 H9B 109.5
Si6 C9 H9C 109.5
H9A C9 H9C 109.5
H9B C9 H9C 109.5
Si5 C8 H8A 109.5
Si5 C8 H8B 109.5
H8A C8 H8B 109.5
Si5 C8 H8C 109.5
H8A C8 H8C 109.5
H8B C8 H8C 109.5
Si5 C7 H7A 109.5
Si5 C7 H7B 109.5
H7A C7 H7B 109.5
Si5 C7 H7C 109.5
H7A C7 H7C 109.5
H7B C7 H7C 109.5
Si8 C13 H13A 109.5
Si8 C13 H13B 109.5
H13A C13 H13B 109.5
Si8 C13 H13C 109.5
H13A C13 H13C 109.5
H13B C13 H13C 109.5
Si8 C14 H14A 109.5
Si8 C14 H14B 109.5
H14A C14 H14B 109.5
Si8 C14 H14C 109.5
H14A C14 H14C 109.5
H14B C14 H14C 109.5
Si7 C12 H12A 109.5
Si7 C12 H12B 109.5
H12A C12 H12B 109.5
Si7 C12 H12C 109.5
H12A C12 H12C 109.5
H12B C12 H12C 109.5
Si7 C11 H11A 109.5
Si7 C11 H11B 109.5
H11A C11 H11B 109.5
Si7 C11 H11C 109.5
H11A C11 H11C 109.5
H11B C11 H11C 109.5
Si9 C16 H16A 109.5
Si9 C16 H16B 109.5
H16A C16 H16B 109.5
Si9 C16 H16C 109.5
H16A C16 H16C 109.5
H16B C16 H16C 109.5
Si9 C15 H15A 109.5
Si9 C15 H15B 109.5
H15A C15 H15B 109.5
Si9 C15 H15C 109.5
H15A C15 H15C 109.5
H15B C15 H15C 109.5
Si9 C17 H17A 109.5
Si9 C17 H17B 109.5
H17A C17 H17B 109.5
Si9 C17 H17C 109.5
H17A C17 H17C 109.5
H17B C17 H17C 109.5
C1 O2 C2 115.41(12)

loop_
_geom_bond_atom_site_label_1
_geom_bond_atom_site_label_2
_geom_bond_distance
Si8 C14 1.891(2)
Si8 C13 1.892(2)
Si8 Si4 2.3556(15)
Si8 Si7 2.3650(19)
Si4 Si3 2.3483(16)
Si4 Si9 2.3517(16)
Si4 Si5 2.3562(18)
Si6 C9 1.885(2)
Si6 C10 1.885(2)
Si6 Si1 2.3488(19)
Si6 Si5 2.3684(17)
Si1 C1 1.9345(19)
Si1 Si2 2.341(2)
Si1 Si7 2.350(2)
Si2 C4 1.882(2)
Si2 C3 1.889(2)
Si2 Si3 2.3542(16)
Si3 C6 1.8870(19)
Si3 C5 1.887(2)
Si5 C7 1.888(2)
Si5 C8 1.889(2)
Si7 C11 1.885(2)
Si7 C12 1.887(2)
Si9 C15 1.8740(19)
Si9 C17 1.877(2)
Si9 C16 1.878(2)
C1 O1 1.2011(19)
C1 O2 1.357(2)
C2 O2 1.447(2)
C2 H2A 0.9800
C2 H2B 0.9800
C2 H2C 0.9800
C3 H3A 0.9800
C3 H3B 0.9800
C3 H3C 0.9800
C6 H6A 0.9800
C6 H6B 0.9800
C6 H6C 0.9800
C4 H4A 0.9800
C4 H4B 0.9800
C4 H4C 0.9800
C5 H5A 0.9800
C5 H5B 0.9800
C5 H5C 0.9800
C10 H10A 0.9800
C10 H10B 0.9800
C10 H10C 0.9800
C9 H9A 0.9800
C9 H9B 0.9800
C9 H9C 0.9800
C8 H8A 0.9800
C8 H8B 0.9800
C8 H8C 0.9800
C7 H7A 0.9800
C7 H7B 0.9800
C7 H7C 0.9800
C13 H13A 0.9800
C13 H13B 0.9800
C13 H13C 0.9800
C14 H14A 0.9800
C14 H14B 0.9800
C14 H14C 0.9800
C12 H12A 0.9800
C12 H12B 0.9800
C12 H12C 0.9800
C11 H11A 0.9800
C11 H11B 0.9800
C11 H11C 0.9800
C16 H16A 0.9800
C16 H16B 0.9800
C16 H16C 0.9800
C15 H15A 0.9800
C15 H15B 0.9800
C15 H15C 0.9800
C17 H17A 0.9800
C17 H17B 0.9800
C17 H17C 0.9800

loop_
_geom_torsion_atom_site_label_1
_geom_torsion_atom_site_label_2
_geom_torsion_atom_site_label_3
_geom_torsion_atom_site_label_4
_geom_torsion
C14 Si8 Si4 Si3 166.85(5)
C13 Si8 Si4 Si3 -74.32(7)
Si7 Si8 Si4 Si3 46.85(5)
C14 Si8 Si4 Si9 -73.14(8)
C13 Si8 Si4 Si9 45.70(7)
Si7 Si8 Si4 Si9 166.87(2)
C14 Si8 Si4 Si5 49.84(6)
C13 Si8 Si4 Si5 168.68(5)
Si7 Si8 Si4 Si5 -70.16(5)
C9 Si6 Si1 C1 44.97(8)
C10 Si6 Si1 C1 -72.07(10)
Si5 Si6 Si1 C1 166.59(5)
C9 Si6 Si1 Si2 -73.21(6)
C10 Si6 Si1 Si2 169.75(5)
Si5 Si6 Si1 Si2 48.40(6)
C9 Si6 Si1 Si7 163.41(5)
C10 Si6 Si1 Si7 46.38(6)
Si5 Si6 Si1 Si7 -74.97(6)
C1 Si1 Si2 C4 50.63(9)
Si6 Si1 Si2 C4 168.90(5)
Si7 Si1 Si2 C4 -68.81(6)
C1 Si1 Si2 C3 -70.33(9)
Si6 Si1 Si2 C3 47.94(5)
Si7 Si1 Si2 C3 170.23(5)
C1 Si1 Si2 Si3 169.47(4)
Si6 Si1 Si2 Si3 -72.26(8)
Si7 Si1 Si2 Si3 50.03(6)
Si9 Si4 Si3 C6 -72.15(7)
Si8 Si4 Si3 C6 48.37(6)
Si5 Si4 Si3 C6 166.71(5)
Si9 Si4 Si3 C5 46.68(8)
Si8 Si4 Si3 C5 167.21(6)
Si5 Si4 Si3 C5 -74.46(7)
Si9 Si4 Si3 Si2 169.15(2)
Si8 Si4 Si3 Si2 -70.33(7)
Si5 Si4 Si3 Si2 48.01(4)
C4 Si2 Si3 C6 19.58(8)
C3 Si2 Si3 C6 140.11(8)
Si1 Si2 Si3 C6 -100.57(7)
C4 Si2 Si3 C5 -97.49(10)
C3 Si2 Si3 C5 23.05(8)
Si1 Si2 Si3 C5 142.37(6)
C4 Si2 Si3 Si4 139.30(6)
C3 Si2 Si3 Si4 -100.17(7)
Si1 Si2 Si3 Si4 19.15(3)
Si3 Si4 Si5 C7 47.27(7)
Si9 Si4 Si5 C7 -72.65(6)
Si8 Si4 Si5 C7 165.03(6)
Si3 Si4 Si5 C8 165.40(6)
Si9 Si4 Si5 C8 45.48(7)
Si8 Si4 Si5 C8 -76.83(8)
Si3 Si4 Si5 Si6 -72.36(6)
Si9 Si4 Si5 Si6 167.72(2)
Si8 Si4 Si5 Si6 45.40(3)
C9 Si6 Si5 C7 22.55(8)
C10 Si6 Si5 C7 142.33(8)
Si1 Si6 Si5 C7 -97.35(8)
C9 Si6 Si5 C8 -96.26(8)
C10 Si6 Si5 C8 23.51(8)
Si1 Si6 Si5 C8 143.84(7)
C9 Si6 Si5 Si4 141.51(6)
C10 Si6 Si5 Si4 -98.71(8)
Si1 Si6 Si5 Si4 21.61(3)
C1 Si1 Si7 C11 -70.75(10)
Si2 Si1 Si7 C11 48.25(7)
Si6 Si1 Si7 C11 171.19(5)
C1 Si1 Si7 C12 47.22(8)
Si2 Si1 Si7 C12 166.21(6)
Si6 Si1 Si7 C12 -70.85(8)
C1 Si1 Si7 Si8 168.60(5)
Si2 Si1 Si7 Si8 -72.40(4)
Si6 Si1 Si7 Si8 50.53(7)
C14 Si8 Si7 C11 137.74(8)
C13 Si8 Si7 C11 19.83(8)
Si4 Si8 Si7 C11 -101.93(9)
C14 Si8 Si7 C12 18.24(8)
C13 Si8 Si7 C12 -99.67(9)
Si4 Si8 Si7 C12 138.57(6)
C14 Si8 Si7 Si1 -101.84(6)
C13 Si8 Si7 Si1 140.25(7)
Si4 Si8 Si7 Si1 18.49(3)
Si3 Si4 Si9 C15 -78.43(7)
Si8 Si4 Si9 C15 162.08(6)
Si5 Si4 Si9 C15 40.24(7)
Si3 Si4 Si9 C17 161.41(6)
Si8 Si4 Si9 C17 41.92(7)
Si5 Si4 Si9 C17 -79.92(8)
Si3 Si4 Si9 C16 41.73(7)
Si8 Si4 Si9 C16 -77.75(9)
Si5 Si4 Si9 C16 160.40(6)
Si2 Si1 C1 O1 -16.81(15)
Si6 Si1 C1 O1 -136.71(14)
Si7 Si1 C1 O1 104.32(14)
Si2 Si1 C1 O2 162.47(9)
Si6 Si1 C1 O2 42.57(11)
Si7 Si1 C1 O2 -76.40(11)
O1 C1 O2 C2 0.6(2)
Si1 C1 O2 C2 -178.72(11)
